data_1562215
loop_
_publ_author_name
'Zhou, Shi'
'Liu, Bo'
'Li, Xiao-Min'
'Shi, Tian'
'Chen, Ya-Guang'

_publ_section_title
;
 Two new helical compounds based on Keggin clusters and N-donor
 multidentate ligand: Syntheses, structures and properties
;
_journal_name_full 'Journal of Solid State Chemistry'
_journal_page_first 15
_journal_page_last 20
_journal_paper_doi 10.1016/j.jssc.2014.07.005
_journal_volume 219
_journal_year 2014
_chemical_formula_moiety 'C36 H33 Cu Ge Mo12 N10 O42'
_chemical_formula_sum 'C36 H33 Cu Ge Mo12 N10 O42'
_chemical_formula_weight 2565.13
_space_group_IT_number 14
_space_group_name_Hall '-P 2ybc'
_space_group_name_H-M_alt 'P 1 21/c 1'
_symmetry_cell_setting monoclinic
_symmetry_space_group_name_H-M 'P 1 21/c 1'
_atom_sites_solution_hydrogens geom
_atom_sites_solution_primary direct
_atom_sites_solution_secondary difmap
_audit_creation_method SHELXL-97
_cell_angle_alpha 90.00
_cell_angle_beta 94.5290(10)
_cell_angle_gamma 90.00
_cell_formula_units_Z 4
_cell_length_a 15.8681(6)
_cell_length_b 15.1661(6)
_cell_length_c 24.9681(10)
_cell_measurement_reflns_used 8612
_cell_measurement_temperature 293(2)
_cell_measurement_theta_max 24.38
_cell_measurement_theta_min 2.43
_cell_volume 5990.0(4)
_computing_cell_refinement 'SAINT (Bruker, 2002)'
_computing_data_collection 'APEX2 (Bruker, 2002)'
_computing_data_reduction 'SAINT (Bruker, 2002)'
_computing_structure_refinement 'SHELXL-97 (Sheldrick, 2008)'
_computing_structure_solution 'SHELXL-97 (Sheldrick, 2008)'
_diffrn_ambient_temperature 293(2)
_diffrn_measured_fraction_theta_full 0.997
_diffrn_measured_fraction_theta_max 0.997
_diffrn_measurement_device_type 'CCD area detector'
_diffrn_measurement_method 'phi and omega scans'
_diffrn_radiation_monochromator graphite
_diffrn_radiation_source 'fine-focus sealed tube'
_diffrn_radiation_type MoK\a
_diffrn_radiation_wavelength 0.71073
_diffrn_reflns_av_R_equivalents 0.0195
_diffrn_reflns_av_sigmaI/netI 0.0223
_diffrn_reflns_limit_h_max 13
_diffrn_reflns_limit_h_min -19
_diffrn_reflns_limit_k_max 18
_diffrn_reflns_limit_k_min -18
_diffrn_reflns_limit_l_max 30
_diffrn_reflns_limit_l_min -28
_diffrn_reflns_number 32129
_diffrn_reflns_theta_full 26.06
_diffrn_reflns_theta_max 26.06
_diffrn_reflns_theta_min 1.57
_exptl_absorpt_coefficient_mu 3.376
_exptl_absorpt_correction_T_max 0.5402
_exptl_absorpt_correction_T_min 0.2789
_exptl_absorpt_correction_type multi-scan
_exptl_absorpt_process_details '(SADABS; Bruker, 2002)'
_exptl_crystal_colour 'brownish red'
_exptl_crystal_density_diffrn 2.844
_exptl_crystal_density_method 'not measured'
_exptl_crystal_description block
_exptl_crystal_F_000 4880
_exptl_crystal_size_max 0.51
_exptl_crystal_size_mid 0.23
_exptl_crystal_size_min 0.21
_refine_diff_density_max 1.034
_refine_diff_density_min -0.660
_refine_diff_density_rms 0.097
_refine_ls_extinction_method none
_refine_ls_goodness_of_fit_ref 1.066
_refine_ls_hydrogen_treatment mixed
_refine_ls_matrix_type full
_refine_ls_number_parameters 919
_refine_ls_number_reflns 11806
_refine_ls_number_restraints 0
_refine_ls_restrained_S_all 1.066
_refine_ls_R_factor_all 0.0242
_refine_ls_R_factor_gt 0.0204
_refine_ls_shift/su_max 0.006
_refine_ls_shift/su_mean 0.000
_refine_ls_structure_factor_coef Fsqd
_refine_ls_weighting_details 'calc w=1/[\s^2^(Fo^2^)+(0.0233P)^2^+7.3670P] where P=(Fo^2^+2Fc^2^)/3'
_refine_ls_weighting_scheme calc
_refine_ls_wR_factor_gt 0.0498
_refine_ls_wR_factor_ref 0.0513
_reflns_number_gt 10745
_reflns_number_total 11806
_reflns_threshold_expression >2\s(I)
_cod_data_source_file JSSC-2014-219-15.cif
_cod_data_source_block GeMo12
_cod_original_sg_symbol_H-M P2(1)/c
_cod_database_code 1562215

loop_
_symmetry_equiv_pos_as_xyz
'x, y, z'
'-x, y+1/2, -z+1/2'
'-x, -y, -z'
'x, -y-1/2, z-1/2'

loop_
_atom_site_label
_atom_site_type_symbol
_atom_site_fract_x
_atom_site_fract_y
_atom_site_fract_z
_atom_site_U_iso_or_equiv
_atom_site_adp_type
_atom_site_occupancy
_atom_site_symmetry_multiplicity
_atom_site_calc_flag
_atom_site_refinement_flags
_atom_site_disorder_assembly
_atom_site_disorder_group
Cu1 Cu 1.13935(3) -0.10519(3) 0.163521(16) 0.02739(10) Uani 1 1 d . . .
Ge1 Ge 0.712615(19) -0.101586(19) 0.138369(12) 0.01226(7) Uani 1 1 d . . .
Mo1 Mo 0.922383(16) -0.140148(17) 0.107203(10) 0.01596(6) Uani 1 1 d . . .
Mo2 Mo 0.871882(17) 0.009018(17) 0.218561(10) 0.01707(6) Uani 1 1 d . . .
Mo3 Mo 0.813114(17) 0.075023(17) 0.075766(10) 0.01646(6) Uani 1 1 d . . .
Mo4 Mo 0.768696(17) -0.270208(17) 0.048692(11) 0.01819(6) Uani 1 1 d . . .
Mo5 Mo 0.828592(17) -0.290559(17) 0.179975(11) 0.01797(6) Uani 1 1 d . . .
Mo6 Mo 0.745009(18) -0.133885(18) 0.278328(10) 0.01825(6) Uani 1 1 d . . .
Mo7 Mo 0.670337(18) 0.061638(17) 0.234306(10) 0.01826(6) Uani 1 1 d . . .
Mo8 Mo 0.603870(17) 0.087557(17) 0.087359(11) 0.01799(6) Uani 1 1 d . . .
Mo9 Mo 0.680329(17) -0.053920(18) -0.000399(10) 0.01801(6) Uani 1 1 d . . .
Mo10 Mo 0.542361(17) -0.211729(18) 0.065578(11) 0.01982(6) Uani 1 1 d . . .
Mo11 Mo 0.595158(18) -0.275113(18) 0.191803(11) 0.01971(6) Uani 1 1 d . . .
Mo12 Mo 0.498697(17) -0.079974(18) 0.167851(11) 0.01897(6) Uani 1 1 d . . .
C1 C 1.1031(2) 0.0309(2) 0.08114(13) 0.0254(7) Uani 1 1 d . . .
H1 H 1.1034 -0.0163 0.0574 0.031 Uiso 1 1 calc R . .
C2 C 1.0695(2) 0.1099(2) 0.06243(13) 0.0235(7) Uani 1 1 d . . .
H2 H 1.0483 0.1153 0.0268 0.028 Uiso 1 1 calc R . .
C3 C 1.1400(2) 0.0908(2) 0.16386(14) 0.0273(8) Uani 1 1 d . . .
H3 H 1.1668 0.0856 0.1982 0.033 Uiso 1 1 calc R . .
C4 C 1.1069(2) 0.1722(2) 0.14827(13) 0.0239(7) Uani 1 1 d . . .
H4 H 1.1112 0.2197 0.1719 0.029 Uiso 1 1 calc R . .
C5 C 1.0673(2) 0.1821(2) 0.09723(12) 0.0188(6) Uani 1 1 d . . .
C6 C 1.0217(2) 0.2625(2) 0.07992(12) 0.0176(6) Uani 1 1 d . . .
C7 C 0.9707(2) 0.3228(2) 0.10498(12) 0.0185(6) Uani 1 1 d . . .
C8 C 0.9487(2) 0.3316(2) 0.16113(12) 0.0188(6) Uani 1 1 d . . .
C9 C 0.9496(2) 0.2637(2) 0.19812(13) 0.0240(7) Uani 1 1 d . . .
H9 H 0.9647 0.2070 0.1884 0.029 Uiso 1 1 calc R . .
C10 C 0.9277(2) 0.2807(2) 0.24981(13) 0.0244(7) Uani 1 1 d . . .
H10 H 0.9291 0.2341 0.2741 0.029 Uiso 1 1 calc R . .
C11 C 0.9035(2) 0.4254(2) 0.23044(13) 0.0249(7) Uani 1 1 d . . .
H11 H 0.8884 0.4816 0.2411 0.030 Uiso 1 1 calc R . .
C12 C 0.9232(2) 0.4139(2) 0.17841(13) 0.0245(7) Uani 1 1 d . . .
H12 H 0.9194 0.4612 0.1546 0.029 Uiso 1 1 calc R . .
C13 C 0.9643(2) 0.3593(2) 0.02174(12) 0.0197(7) Uani 1 1 d . . .
C14 C 0.9423(2) 0.4056(2) -0.02845(12) 0.0204(7) Uani 1 1 d . . .
C15 C 0.8876(2) 0.4784(2) -0.02928(13) 0.0227(7) Uani 1 1 d . . .
H15 H 0.8655 0.4970 0.0022 0.027 Uiso 1 1 calc R . .
C16 C 0.8669(2) 0.5219(2) -0.07654(13) 0.0264(7) Uani 1 1 d . . .
H16 H 0.8309 0.5704 -0.0772 0.032 Uiso 1 1 calc R . .
C17 C 0.9513(2) 0.4253(2) -0.12287(13) 0.0272(8) Uani 1 1 d . . .
H17 H 0.9722 0.4080 -0.1550 0.033 Uiso 1 1 calc R . .
C18 C 0.9747(2) 0.3801(2) -0.07669(13) 0.0262(7) Uani 1 1 d . . .
H18 H 1.0118 0.3327 -0.0773 0.031 Uiso 1 1 calc R . .
C19 C 1.2661(2) -0.1512(2) 0.09365(13) 0.0248(7) Uani 1 1 d . . .
H19 H 1.2712 -0.0904 0.0905 0.030 Uiso 1 1 calc R . .
C20 C 1.2944(2) -0.2040(2) 0.05371(13) 0.0234(7) Uani 1 1 d . . .
H20 H 1.3167 -0.1787 0.0240 0.028 Uiso 1 1 calc R . .
C21 C 1.2298(2) -0.2724(2) 0.14222(14) 0.0264(7) Uani 1 1 d . . .
H21 H 1.2087 -0.2962 0.1728 0.032 Uiso 1 1 calc R . .
C22 C 1.2578(2) -0.3288(2) 0.10465(13) 0.0263(7) Uani 1 1 d . . .
H22 H 1.2560 -0.3894 0.1100 0.032 Uiso 1 1 calc R . .
C23 C 1.2892(2) -0.2946(2) 0.05812(13) 0.0212(7) Uani 1 1 d . . .
C24 C 1.3118(2) -0.3514(2) 0.01380(13) 0.0237(7) Uani 1 1 d . . .
C25 C 1.3471(2) -0.4354(2) 0.01060(13) 0.0240(7) Uani 1 1 d . . .
C26 C 1.3875(2) -0.4922(2) 0.05234(13) 0.0254(7) Uani 1 1 d . . .
C27 C 1.4173(2) -0.4612(2) 0.10326(14) 0.0285(8) Uani 1 1 d . . .
H27 H 1.4120 -0.4019 0.1119 0.034 Uiso 1 1 calc R . .
C28 C 1.4542(2) -0.5186(3) 0.14007(15) 0.0348(9) Uani 1 1 d . . .
H28 H 1.4735 -0.4985 0.1740 0.042 Uiso 1 1 calc R . .
C29 C 1.4366(3) -0.6358(3) 0.07883(16) 0.0428(10) Uani 1 1 d . . .
H29 H 1.4440 -0.6953 0.0714 0.051 Uiso 1 1 calc R . .
C30 C 1.3990(3) -0.5811(2) 0.03991(16) 0.0369(9) Uani 1 1 d . . .
H30 H 1.3816 -0.6029 0.0060 0.044 Uiso 1 1 calc R . .
C31 C 1.3150(2) -0.3933(2) -0.07058(14) 0.0271(8) Uani 1 1 d . . .
C32 C 1.3058(2) -0.3920(2) -0.12908(14) 0.0270(7) Uani 1 1 d . . .
C33 C 1.3227(3) -0.4700(3) -0.15638(15) 0.0358(9) Uani 1 1 d . . .
H33 H 1.3345 -0.5220 -0.1375 0.043 Uiso 1 1 calc R . .
C34 C 1.3214(3) -0.4684(3) -0.21138(15) 0.0394(10) Uani 1 1 d . . .
H34 H 1.3334 -0.5193 -0.2301 0.047 Uiso 1 1 calc R . .
C35 C 1.2837(3) -0.3192(3) -0.21366(15) 0.0355(9) Uani 1 1 d . . .
H35 H 1.2697 -0.2689 -0.2337 0.043 Uiso 1 1 calc R . .
C36 C 1.2845(2) -0.3168(2) -0.15846(14) 0.0312(8) Uani 1 1 d . . .
H36 H 1.2708 -0.2651 -0.1411 0.037 Uiso 1 1 calc R . .
N1 N 1.13553(18) 0.01872(18) 0.13207(11) 0.0250(6) Uani 1 1 d . . .
N2 N 0.90484(17) 0.36027(17) 0.26680(10) 0.0210(6) Uani 1 1 d . . .
N3 N 0.93627(18) 0.38212(18) 0.06833(10) 0.0220(6) Uani 1 1 d . . .
N4 N 1.01598(17) 0.28792(17) 0.02715(10) 0.0189(6) Uani 1 1 d . . .
H4A H 1.0409 0.2630 0.0018 0.023 Uiso 1 1 calc R . .
N5 N 0.89873(19) 0.49425(18) -0.12218(11) 0.0262(6) Uani 1 1 d . . .
H5 H 0.8848 0.5217 -0.1517 0.031 Uiso 1 1 calc R . .
N6 N 1.23144(18) -0.18403(18) 0.13700(11) 0.0253(6) Uani 1 1 d . . .
N7 N 1.4627(2) -0.6039(2) 0.12746(13) 0.0387(8) Uani 1 1 d . . .
H7 H 1.4855 -0.6393 0.1513 0.046 Uiso 1 1 calc R . .
N8 N 1.34723(19) -0.46028(19) -0.04217(11) 0.0287(7) Uani 1 1 d . . .
N9 N 1.29347(18) -0.32634(18) -0.03829(11) 0.0251(6) Uani 1 1 d . . .
H9A H 1.2720 -0.2767 -0.0489 0.030 Uiso 1 1 calc R . .
N10 N 1.3029(2) -0.3932(2) -0.23818(12) 0.0370(8) Uani 1 1 d . . .
H10A H 1.3035 -0.3931 -0.2726 0.044 Uiso 1 1 calc R . .
O1 O 1.02868(14) -0.13971(15) 0.10221(9) 0.0240(5) Uani 1 1 d . . .
O2 O 0.95662(14) 0.06862(15) 0.24229(9) 0.0245(5) Uani 1 1 d . . .
O3 O 0.88184(15) 0.14638(15) 0.05210(9) 0.0278(5) Uani 1 1 d . . .
O4 O 0.88465(13) -0.03890(14) 0.07577(8) 0.0193(5) Uani 1 1 d . . .
O5 O 0.88884(13) -0.21791(14) 0.05188(8) 0.0183(4) Uani 1 1 d . . .
O6 O 0.92769(13) -0.24679(14) 0.15756(8) 0.0202(5) Uani 1 1 d . . .
O7 O 0.91622(14) -0.07573(14) 0.17719(8) 0.0195(5) Uani 1 1 d . . .
O8 O 0.85557(14) -0.06032(14) 0.27858(8) 0.0202(5) Uani 1 1 d . . .
O9 O 0.78360(14) 0.09289(14) 0.24414(8) 0.0209(5) Uani 1 1 d . . .
O10 O 0.71899(14) 0.14706(13) 0.07694(8) 0.0191(5) Uani 1 1 d . . .
O11 O 0.76853(13) 0.02725(14) 0.00493(8) 0.0193(5) Uani 1 1 d . . .
O12 O 0.84208(14) 0.07150(14) 0.14840(8) 0.0200(5) Uani 1 1 d . . .
O13 O 0.78040(15) -0.33437(16) -0.00521(9) 0.0282(5) Uani 1 1 d . . .
O14 O 0.80588(14) -0.34224(14) 0.10443(9) 0.0215(5) Uani 1 1 d . . .
O15 O 0.86108(16) -0.38581(15) 0.20915(10) 0.0305(6) Uani 1 1 d . . .
O16 O 0.81576(14) -0.21658(14) 0.23649(8) 0.0205(5) Uani 1 1 d . . .
O17 O 0.69208(14) -0.02901(14) 0.29304(8) 0.0217(5) Uani 1 1 d . . .
O18 O 0.62601(15) 0.13828(15) 0.27186(9) 0.0265(5) Uani 1 1 d . . .
O19 O 0.64948(14) 0.10097(14) 0.16608(8) 0.0204(5) Uani 1 1 d . . .
O20 O 0.54784(16) 0.18187(16) 0.08212(9) 0.0295(5) Uani 1 1 d . . .
O21 O 0.60350(14) 0.04928(14) 0.01805(8) 0.0208(5) Uani 1 1 d . . .
O22 O 0.65496(15) -0.05446(16) -0.06701(9) 0.0278(5) Uani 1 1 d . . .
O23 O 0.70591(13) -0.01983(13) 0.08997(8) 0.0147(4) Uani 1 1 d . . .
O24 O 0.78817(13) -0.17806(13) 0.12241(8) 0.0145(4) Uani 1 1 d . . .
O25 O 0.74280(13) -0.05517(13) 0.20047(8) 0.0151(4) Uani 1 1 d . . .
O26 O 0.74326(13) -0.15277(14) 0.01150(8) 0.0199(5) Uani 1 1 d . . .
O27 O 0.76707(16) -0.17258(16) 0.34121(9) 0.0300(6) Uani 1 1 d . . .
O28 O 0.65618(14) -0.27174(14) 0.05726(9) 0.0213(5) Uani 1 1 d . . .
O29 O 0.70239(14) -0.30824(14) 0.17937(9) 0.0214(5) Uani 1 1 d . . .
O30 O 0.65603(14) -0.19690(14) 0.25118(8) 0.0214(5) Uani 1 1 d . . .
O31 O 0.58527(14) -0.12342(14) 0.02607(9) 0.0216(5) Uani 1 1 d . . .
O32 O 0.61574(13) -0.15282(13) 0.14070(8) 0.0165(4) Uani 1 1 d . . .
O33 O 0.56865(14) -0.01886(14) 0.21591(8) 0.0211(5) Uani 1 1 d . . .
O34 O 0.53168(14) 0.00819(14) 0.11373(8) 0.0213(5) Uani 1 1 d . . .
O35 O 0.48192(15) -0.27125(16) 0.02071(9) 0.0293(5) Uani 1 1 d . . .
O36 O 0.54232(14) -0.30184(14) 0.12640(9) 0.0243(5) Uani 1 1 d . . .
O37 O 0.56343(16) -0.35785(15) 0.23057(10) 0.0302(6) Uani 1 1 d . . .
O38 O 0.50194(14) -0.18796(15) 0.20358(9) 0.0222(5) Uani 1 1 d . . .
O39 O 0.40110(15) -0.04403(16) 0.17973(9) 0.0277(5) Uani 1 1 d . . .
O40 O 0.46424(13) -0.14884(15) 0.09959(9) 0.0230(5) Uani 1 1 d . . .
O1W O 1.5304(2) -0.7300(2) 0.19074(11) 0.0505(8) Uani 1 1 d . . .
O2W O 1.3839(5) -0.8202(5) 0.1498(3) 0.171(3) Uani 1 1 d . . .

loop_
_atom_site_aniso_label
_atom_site_aniso_U_11
_atom_site_aniso_U_22
_atom_site_aniso_U_33
_atom_site_aniso_U_23
_atom_site_aniso_U_13
_atom_site_aniso_U_12
Cu1 0.0385(3) 0.0256(2) 0.0192(2) 0.00279(17) 0.00913(18) 0.00476(18)
Ge1 0.01591(15) 0.01181(15) 0.00928(14) -0.00012(11) 0.00233(12) 0.00044(12)
Mo1 0.01724(13) 0.01625(13) 0.01473(13) -0.00088(10) 0.00346(10) 0.00098(10)
Mo2 0.02073(14) 0.01729(13) 0.01298(13) -0.00219(10) 0.00008(10) -0.00114(10)
Mo3 0.01982(14) 0.01481(13) 0.01502(13) 0.00200(10) 0.00296(10) -0.00095(10)
Mo4 0.02250(14) 0.01738(13) 0.01505(13) -0.00538(10) 0.00385(11) 0.00019(10)
Mo5 0.02435(14) 0.01359(13) 0.01624(13) 0.00243(10) 0.00330(11) 0.00351(10)
Mo6 0.02554(15) 0.01817(14) 0.01114(13) 0.00157(10) 0.00217(11) 0.00155(11)
Mo7 0.02512(15) 0.01663(13) 0.01341(13) -0.00205(10) 0.00397(11) 0.00403(11)
Mo8 0.02131(14) 0.01724(13) 0.01573(13) 0.00308(10) 0.00356(11) 0.00441(10)
Mo9 0.02266(14) 0.02077(14) 0.01064(12) 0.00047(10) 0.00155(10) 0.00010(11)
Mo10 0.01990(14) 0.02294(14) 0.01663(13) -0.00293(11) 0.00146(11) -0.00460(11)
Mo11 0.02344(15) 0.01725(13) 0.01914(14) 0.00242(11) 0.00597(11) -0.00265(11)
Mo12 0.01846(14) 0.02180(14) 0.01736(13) 0.00100(11) 0.00587(11) 0.00106(11)
C1 0.037(2) 0.0192(16) 0.0218(17) 0.0000(13) 0.0128(15) 0.0000(14)
C2 0.0329(19) 0.0239(17) 0.0143(15) 0.0003(13) 0.0060(14) 0.0034(14)
C3 0.036(2) 0.0254(18) 0.0194(17) 0.0030(14) -0.0005(15) 0.0035(15)
C4 0.0323(19) 0.0205(17) 0.0190(16) -0.0008(13) 0.0027(14) 0.0004(14)
C5 0.0212(16) 0.0181(15) 0.0179(15) 0.0019(12) 0.0063(12) -0.0019(12)
C6 0.0241(16) 0.0170(15) 0.0120(14) 0.0001(12) 0.0034(12) -0.0025(12)
C7 0.0271(17) 0.0150(15) 0.0137(15) 0.0026(12) 0.0036(13) -0.0004(12)
C8 0.0223(16) 0.0210(16) 0.0134(15) 0.0004(12) 0.0039(12) -0.0010(13)
C9 0.036(2) 0.0169(16) 0.0201(16) 0.0009(13) 0.0088(14) 0.0044(14)
C10 0.0346(19) 0.0222(17) 0.0167(16) 0.0054(13) 0.0046(14) 0.0026(14)
C11 0.039(2) 0.0175(16) 0.0200(17) -0.0005(13) 0.0113(15) 0.0010(14)
C12 0.0359(19) 0.0185(16) 0.0203(17) 0.0064(13) 0.0103(14) 0.0022(14)
C13 0.0264(17) 0.0196(16) 0.0139(15) 0.0001(12) 0.0067(13) 0.0011(13)
C14 0.0267(17) 0.0211(16) 0.0138(15) 0.0010(12) 0.0033(13) 0.0002(13)
C15 0.0292(18) 0.0243(17) 0.0147(15) -0.0017(13) 0.0023(13) 0.0035(14)
C16 0.0336(19) 0.0229(17) 0.0225(17) 0.0017(14) 0.0004(15) 0.0046(14)
C17 0.037(2) 0.0295(19) 0.0162(16) 0.0004(14) 0.0074(14) 0.0015(15)
C18 0.037(2) 0.0244(17) 0.0178(16) 0.0023(14) 0.0065(14) 0.0092(15)
C19 0.0311(19) 0.0190(16) 0.0252(17) 0.0052(13) 0.0082(14) 0.0018(14)
C20 0.0276(18) 0.0248(17) 0.0184(16) 0.0027(13) 0.0049(14) 0.0013(14)
C21 0.0299(19) 0.0272(18) 0.0232(17) 0.0057(14) 0.0095(14) 0.0015(14)
C22 0.036(2) 0.0194(17) 0.0245(17) 0.0008(14) 0.0059(15) -0.0013(14)
C23 0.0217(16) 0.0240(17) 0.0177(16) -0.0006(13) 0.0014(13) 0.0016(13)
C24 0.0305(18) 0.0223(17) 0.0186(16) -0.0009(13) 0.0047(14) -0.0022(14)
C25 0.0308(18) 0.0212(17) 0.0200(16) -0.0024(13) 0.0025(14) -0.0023(14)
C26 0.0290(18) 0.0239(17) 0.0236(17) -0.0004(14) 0.0042(14) 0.0007(14)
C27 0.034(2) 0.0277(19) 0.0242(18) -0.0038(15) 0.0012(15) 0.0015(15)
C28 0.030(2) 0.050(2) 0.0247(19) -0.0032(17) 0.0021(15) 0.0030(17)
C29 0.060(3) 0.028(2) 0.039(2) -0.0017(18) -0.002(2) 0.0114(19)
C30 0.050(2) 0.028(2) 0.032(2) -0.0067(16) -0.0053(18) 0.0054(17)
C31 0.035(2) 0.0231(17) 0.0236(18) -0.0042(14) 0.0062(15) 0.0018(15)
C32 0.0318(19) 0.0263(18) 0.0228(18) -0.0012(14) 0.0017(15) 0.0004(15)
C33 0.051(2) 0.032(2) 0.0242(19) -0.0041(16) 0.0015(17) 0.0115(18)
C34 0.050(2) 0.042(2) 0.026(2) -0.0117(17) 0.0024(18) 0.0133(19)
C35 0.048(2) 0.033(2) 0.0247(19) 0.0027(16) -0.0019(17) -0.0034(17)
C36 0.047(2) 0.0241(18) 0.0231(18) -0.0042(14) 0.0047(16) 0.0011(16)
N1 0.0347(16) 0.0188(14) 0.0220(14) 0.0036(11) 0.0062(12) 0.0037(12)
N2 0.0285(15) 0.0194(14) 0.0157(13) 0.0000(11) 0.0062(11) -0.0013(11)
N3 0.0305(15) 0.0219(14) 0.0143(13) 0.0020(11) 0.0058(11) 0.0040(12)
N4 0.0263(14) 0.0186(13) 0.0128(12) 0.0004(10) 0.0077(11) 0.0020(11)
N5 0.0364(17) 0.0272(15) 0.0144(13) 0.0061(11) -0.0016(12) 0.0019(13)
N6 0.0322(16) 0.0235(15) 0.0213(14) 0.0021(12) 0.0089(12) 0.0056(12)
N7 0.046(2) 0.0389(19) 0.0310(18) 0.0076(15) -0.0002(15) 0.0147(15)
N8 0.0393(18) 0.0239(15) 0.0229(15) -0.0033(12) 0.0023(13) 0.0014(13)
N9 0.0359(17) 0.0201(14) 0.0194(14) 0.0001(11) 0.0025(12) 0.0026(12)
N10 0.043(2) 0.048(2) 0.0194(15) -0.0026(14) 0.0047(14) 0.0029(16)
O1 0.0199(12) 0.0271(12) 0.0254(12) -0.0010(10) 0.0038(10) 0.0005(9)
O2 0.0274(13) 0.0223(12) 0.0230(12) -0.0024(10) -0.0032(10) -0.0030(10)
O3 0.0295(13) 0.0244(12) 0.0296(13) 0.0069(10) 0.0035(10) -0.0071(10)
O4 0.0238(12) 0.0186(11) 0.0158(11) 0.0007(9) 0.0036(9) 0.0013(9)
O5 0.0209(11) 0.0192(11) 0.0152(11) -0.0029(8) 0.0043(9) 0.0031(9)
O6 0.0216(12) 0.0205(11) 0.0184(11) -0.0004(9) 0.0015(9) 0.0047(9)
O7 0.0227(11) 0.0201(11) 0.0159(11) -0.0014(9) 0.0028(9) 0.0017(9)
O8 0.0255(12) 0.0218(11) 0.0129(10) -0.0022(9) -0.0009(9) 0.0025(9)
O9 0.0270(12) 0.0185(11) 0.0172(11) -0.0032(9) 0.0014(9) 0.0011(9)
O10 0.0244(12) 0.0165(11) 0.0166(11) 0.0021(9) 0.0028(9) 0.0027(9)
O11 0.0241(12) 0.0212(11) 0.0130(10) 0.0029(9) 0.0049(9) 0.0004(9)
O12 0.0245(12) 0.0168(11) 0.0184(11) -0.0016(9) 0.0010(9) 0.0009(9)
O13 0.0333(14) 0.0288(13) 0.0231(12) -0.0094(10) 0.0056(10) 0.0018(10)
O14 0.0291(12) 0.0160(11) 0.0198(11) -0.0025(9) 0.0040(9) 0.0021(9)
O15 0.0425(15) 0.0195(12) 0.0298(13) 0.0076(10) 0.0059(11) 0.0085(11)
O16 0.0252(12) 0.0198(11) 0.0167(11) 0.0011(9) 0.0025(9) 0.0009(9)
O17 0.0303(13) 0.0210(11) 0.0144(11) -0.0014(9) 0.0059(9) 0.0027(9)
O18 0.0327(13) 0.0255(13) 0.0217(12) -0.0064(10) 0.0054(10) 0.0072(10)
O19 0.0253(12) 0.0198(11) 0.0162(11) 0.0010(9) 0.0027(9) 0.0015(9)
O20 0.0354(14) 0.0274(13) 0.0261(13) 0.0050(10) 0.0046(11) 0.0115(11)
O21 0.0246(12) 0.0227(12) 0.0153(11) 0.0050(9) 0.0015(9) 0.0035(9)
O22 0.0359(14) 0.0329(13) 0.0141(11) 0.0007(10) -0.0005(10) 0.0011(11)
O23 0.0200(11) 0.0138(10) 0.0105(10) 0.0016(8) 0.0018(8) 0.0005(8)
O24 0.0189(11) 0.0128(10) 0.0118(10) -0.0005(8) 0.0016(8) 0.0015(8)
O25 0.0201(11) 0.0152(10) 0.0104(10) -0.0014(8) 0.0035(8) 0.0012(8)
O26 0.0214(11) 0.0228(12) 0.0162(11) 0.0005(9) 0.0050(9) 0.0001(9)
O27 0.0434(15) 0.0306(13) 0.0160(12) 0.0042(10) 0.0021(11) 0.0078(11)
O28 0.0241(12) 0.0194(11) 0.0209(11) -0.0027(9) 0.0042(9) -0.0028(9)
O29 0.0257(12) 0.0182(11) 0.0208(11) -0.0006(9) 0.0045(9) -0.0013(9)
O30 0.0246(12) 0.0221(12) 0.0181(11) 0.0009(9) 0.0062(9) 0.0001(9)
O31 0.0220(12) 0.0230(12) 0.0200(11) -0.0003(9) 0.0023(9) 0.0009(9)
O32 0.0188(11) 0.0162(10) 0.0147(10) 0.0001(8) 0.0028(8) -0.0020(8)
O33 0.0258(12) 0.0212(12) 0.0166(11) 0.0014(9) 0.0041(9) 0.0003(9)
O34 0.0222(12) 0.0256(12) 0.0161(11) 0.0014(9) 0.0032(9) 0.0011(9)
O35 0.0286(13) 0.0347(14) 0.0242(13) -0.0066(11) 0.0000(10) -0.0084(11)
O36 0.0279(13) 0.0200(12) 0.0254(12) -0.0010(9) 0.0041(10) -0.0070(9)
O37 0.0341(14) 0.0257(13) 0.0319(14) 0.0067(11) 0.0096(11) -0.0043(11)
O38 0.0239(12) 0.0250(12) 0.0185(11) 0.0035(9) 0.0066(9) -0.0027(9)
O39 0.0251(13) 0.0354(14) 0.0241(12) 0.0025(10) 0.0106(10) 0.0033(10)
O40 0.0188(11) 0.0300(13) 0.0203(11) -0.0003(10) 0.0019(9) -0.0020(9)
O1W 0.069(2) 0.0548(19) 0.0303(15) 0.0132(14) 0.0174(14) 0.0245(16)
O2W 0.212(7) 0.157(6) 0.141(5) -0.077(5) 0.005(5) -0.012(5)

loop_
_atom_type_symbol
_atom_type_description
_atom_type_scat_dispersion_real
_atom_type_scat_dispersion_imag
_atom_type_scat_source
C C 0.0033 0.0016 'International Tables Vol C Tables 4.2.6.8 and 6.1.1.4'
H H 0.0000 0.0000 'International Tables Vol C Tables 4.2.6.8 and 6.1.1.4'
N N 0.0061 0.0033 'International Tables Vol C Tables 4.2.6.8 and 6.1.1.4'
O O 0.0106 0.0060 'International Tables Vol C Tables 4.2.6.8 and 6.1.1.4'
Cu Cu 0.3201 1.2651 'International Tables Vol C Tables 4.2.6.8 and 6.1.1.4'
Ge Ge 0.1547 1.8001 'International Tables Vol C Tables 4.2.6.8 and 6.1.1.4'
Mo Mo -1.6832 0.6857 'International Tables Vol C Tables 4.2.6.8 and 6.1.1.4'

loop_
_geom_angle_atom_site_label_1
_geom_angle_atom_site_label_2
_geom_angle_atom_site_label_3
_geom_angle
_geom_angle_site_symmetry_1
_geom_angle_site_symmetry_3
N2 Cu1 N1 125.21(11) 2_745 .
N2 Cu1 N6 116.05(11) 2_745 .
N1 Cu1 N6 114.61(11) . .
N2 Cu1 O1 102.61(10) 2_745 .
N1 Cu1 O1 87.45(10) . .
N6 Cu1 O1 100.35(10) . .
O32 Ge1 O23 109.90(10) . .
O32 Ge1 O25 109.63(9) . .
O23 Ge1 O25 109.33(9) . .
O32 Ge1 O24 109.85(10) . .
O23 Ge1 O24 108.91(9) . .
O25 Ge1 O24 109.21(9) . .
O1 Mo1 O4 105.16(10) . .
O1 Mo1 O5 100.08(10) . .
O4 Mo1 O5 98.67(9) . .
O1 Mo1 O7 100.27(10) . .
O4 Mo1 O7 85.83(9) . .
O5 Mo1 O7 157.18(9) . .
O1 Mo1 O6 93.16(10) . .
O4 Mo1 O6 159.35(9) . .
O5 Mo1 O6 87.17(9) . .
O7 Mo1 O6 81.52(8) . .
O1 Mo1 O24 164.45(9) . .
O4 Mo1 O24 90.28(8) . .
O5 Mo1 O24 75.30(8) . .
O7 Mo1 O24 82.35(8) . .
O6 Mo1 O24 71.96(8) . .
O2 Mo2 O7 104.11(10) . .
O2 Mo2 O8 100.20(10) . .
O7 Mo2 O8 98.16(9) . .
O2 Mo2 O12 100.31(10) . .
O7 Mo2 O12 85.04(9) . .
O8 Mo2 O12 157.77(9) . .
O2 Mo2 O9 95.99(10) . .
O7 Mo2 O9 157.68(9) . .
O8 Mo2 O9 87.57(9) . .
O12 Mo2 O9 81.87(8) . .
O2 Mo2 O25 167.43(9) . .
O7 Mo2 O25 88.14(8) . .
O8 Mo2 O25 74.87(8) . .
O12 Mo2 O25 83.29(8) . .
O9 Mo2 O25 72.47(8) . .
O3 Mo3 O12 104.35(11) . .
O3 Mo3 O10 99.93(11) . .
O12 Mo3 O10 98.09(9) . .
O3 Mo3 O11 96.74(10) . .
O12 Mo3 O11 155.70(9) . .
O10 Mo3 O11 89.90(9) . .
O3 Mo3 O4 99.62(10) . .
O12 Mo3 O4 83.17(9) . .
O10 Mo3 O4 159.43(9) . .
O11 Mo3 O4 81.51(8) . .
O3 Mo3 O23 167.80(9) . .
O12 Mo3 O23 87.68(8) . .
O10 Mo3 O23 75.93(8) . .
O11 Mo3 O23 71.98(8) . .
O4 Mo3 O23 83.63(8) . .
O13 Mo4 O28 104.99(11) . .
O13 Mo4 O14 102.34(11) . .
O28 Mo4 O14 99.43(10) . .
O13 Mo4 O26 99.88(10) . .
O28 Mo4 O26 84.46(9) . .
O14 Mo4 O26 155.54(9) . .
O13 Mo4 O5 95.35(10) . .
O28 Mo4 O5 156.36(9) . .
O14 Mo4 O5 87.63(9) . .
O26 Mo4 O5 80.23(8) . .
O13 Mo4 O24 165.89(10) . .
O28 Mo4 O24 89.12(8) . .
O14 Mo4 O24 74.97(8) . .
O26 Mo4 O24 80.99(8) . .
O5 Mo4 O24 70.82(7) . .
O15 Mo5 O16 104.02(11) . .
O15 Mo5 O6 101.67(11) . .
O16 Mo5 O6 99.43(10) . .
O15 Mo5 O29 99.16(11) . .
O16 Mo5 O29 85.21(9) . .
O6 Mo5 O29 156.81(9) . .
O15 Mo5 O14 95.50(10) . .
O16 Mo5 O14 157.56(9) . .
O6 Mo5 O14 87.15(9) . .
O29 Mo5 O14 80.79(9) . .
O15 Mo5 O24 166.86(10) . .
O16 Mo5 O24 89.11(8) . .
O6 Mo5 O24 75.13(8) . .
O29 Mo5 O24 82.29(8) . .
O14 Mo5 O24 71.75(8) . .
O27 Mo6 O30 105.41(11) . .
O27 Mo6 O17 100.28(10) . .
O30 Mo6 O17 100.21(10) . .
O27 Mo6 O16 100.47(10) . .
O30 Mo6 O16 85.82(9) . .
O17 Mo6 O16 155.96(9) . .
O27 Mo6 O8 94.06(11) . .
O30 Mo6 O8 157.88(9) . .
O17 Mo6 O8 86.22(9) . .
O16 Mo6 O8 80.33(9) . .
O27 Mo6 O25 164.63(10) . .
O30 Mo6 O25 89.89(9) . .
O17 Mo6 O25 75.07(8) . .
O16 Mo6 O25 81.74(8) . .
O8 Mo6 O25 71.19(8) . .
O18 Mo7 O19 104.09(10) . .
O18 Mo7 O9 101.13(11) . .
O19 Mo7 O9 98.24(10) . .
O18 Mo7 O17 96.92(10) . .
O19 Mo7 O17 156.27(9) . .
O9 Mo7 O17 88.26(9) . .
O18 Mo7 O33 100.39(10) . .
O19 Mo7 O33 84.44(9) . .
O9 Mo7 O33 156.93(9) . .
O17 Mo7 O33 80.99(9) . .
O18 Mo7 O25 167.62(9) . .
O19 Mo7 O25 88.16(8) . .
O9 Mo7 O25 74.89(8) . .
O17 Mo7 O25 71.45(8) . .
O33 Mo7 O25 82.34(8) . .
O20 Mo8 O34 104.26(11) . .
O20 Mo8 O21 103.56(11) . .
O34 Mo8 O21 100.23(10) . .
O20 Mo8 O19 97.72(10) . .
O34 Mo8 O19 84.46(9) . .
O21 Mo8 O19 156.22(9) . .
O20 Mo8 O10 94.91(10) . .
O34 Mo8 O10 156.86(9) . .
O21 Mo8 O10 87.50(9) . .
O19 Mo8 O10 80.16(8) . .
O20 Mo8 O23 166.55(10) . .
O34 Mo8 O23 89.04(8) . .
O21 Mo8 O23 75.55(8) . .
O19 Mo8 O23 81.27(8) . .
O10 Mo8 O23 71.67(8) . .
O22 Mo9 O26 104.13(11) . .
O22 Mo9 O11 101.19(10) . .
O26 Mo9 O11 97.69(9) . .
O22 Mo9 O31 101.37(10) . .
O26 Mo9 O31 85.98(9) . .
O11 Mo9 O31 155.49(9) . .
O22 Mo9 O21 97.20(10) . .
O26 Mo9 O21 157.00(9) . .
O11 Mo9 O21 86.35(9) . .
O31 Mo9 O21 81.43(9) . .
O22 Mo9 O23 166.93(10) . .
O26 Mo9 O23 88.46(8) . .
O11 Mo9 O23 73.15(8) . .
O31 Mo9 O23 82.78(8) . .
O21 Mo9 O23 70.98(8) . .
O35 Mo10 O40 102.60(11) . .
O35 Mo10 O31 104.57(11) . .
O40 Mo10 O31 99.43(10) . .
O35 Mo10 O36 95.89(11) . .
O40 Mo10 O36 87.92(9) . .
O31 Mo10 O36 156.05(9) . .
O35 Mo10 O28 98.93(10) . .
O40 Mo10 O28 156.35(9) . .
O31 Mo10 O28 84.36(9) . .
O36 Mo10 O28 80.22(9) . .
O35 Mo10 O32 167.19(10) . .
O40 Mo10 O32 74.77(8) . .
O31 Mo10 O32 88.24(8) . .
O36 Mo10 O32 71.62(8) . .
O28 Mo10 O32 82.07(8) . .
O37 Mo11 O36 102.23(11) . .
O37 Mo11 O29 102.57(11) . .
O36 Mo11 O29 98.96(10) . .
O37 Mo11 O38 98.51(10) . .
O36 Mo11 O38 89.18(10) . .
O29 Mo11 O38 155.17(9) . .
O37 Mo11 O30 99.12(10) . .
O36 Mo11 O30 157.29(9) . .
O29 Mo11 O30 83.76(9) . .
O38 Mo11 O30 80.05(9) . .
O37 Mo11 O32 170.17(10) . .
O36 Mo11 O32 75.90(8) . .
O29 Mo11 O32 87.26(8) . .
O38 Mo11 O32 71.93(8) . .
O30 Mo11 O32 81.74(8) . .
O39 Mo12 O33 103.85(11) . .
O39 Mo12 O38 100.99(10) . .
O33 Mo12 O38 98.01(10) . .
O39 Mo12 O34 101.25(10) . .
O33 Mo12 O34 85.79(9) . .
O38 Mo12 O34 155.81(9) . .
O39 Mo12 O40 97.07(10) . .
O33 Mo12 O40 157.11(9) . .
O38 Mo12 O40 86.87(9) . .
O34 Mo12 O40 81.06(9) . .
O39 Mo12 O32 167.33(10) . .
O33 Mo12 O32 88.53(9) . .
O38 Mo12 O32 74.19(8) . .
O34 Mo12 O32 82.07(8) . .
O40 Mo12 O32 71.21(8) . .
N1 C1 C2 123.2(3) . .
N1 C1 H1 118.4 . .
C2 C1 H1 118.4 . .
C1 C2 C5 119.8(3) . .
C1 C2 H2 120.1 . .
C5 C2 H2 120.1 . .
N1 C3 C4 123.7(3) . .
N1 C3 H3 118.1 . .
C4 C3 H3 118.1 . .
C5 C4 C3 119.4(3) . .
C5 C4 H4 120.3 . .
C3 C4 H4 120.3 . .
C4 C5 C2 117.1(3) . .
C4 C5 C6 122.7(3) . .
C2 C5 C6 120.2(3) . .
N4 C6 C7 104.4(3) . .
N4 C6 C5 120.8(3) . .
C7 C6 C5 134.5(3) . .
N3 C7 C6 110.2(3) . .
N3 C7 C8 117.7(3) . .
C6 C7 C8 132.1(3) . .
C9 C8 C12 116.7(3) . .
C9 C8 C7 125.1(3) . .
C12 C8 C7 118.2(3) . .
C8 C9 C10 119.5(3) . .
C8 C9 H9 120.2 . .
C10 C9 H9 120.2 . .
N2 C10 C9 123.8(3) . .
N2 C10 H10 118.1 . .
C9 C10 H10 118.1 . .
N2 C11 C12 123.7(3) . .
N2 C11 H11 118.2 . .
C12 C11 H11 118.2 . .
C11 C12 C8 120.1(3) . .
C11 C12 H12 119.9 . .
C8 C12 H12 119.9 . .
N3 C13 N4 111.3(3) . .
N3 C13 C14 123.8(3) . .
N4 C13 C14 124.9(3) . .
C18 C14 C15 118.2(3) . .
C18 C14 C13 121.9(3) . .
C15 C14 C13 119.9(3) . .
C16 C15 C14 119.9(3) . .
C16 C15 H15 120.0 . .
C14 C15 H15 120.0 . .
N5 C16 C15 119.8(3) . .
N5 C16 H16 120.1 . .
C15 C16 H16 120.1 . .
N5 C17 C18 120.6(3) . .
N5 C17 H17 119.7 . .
C18 C17 H17 119.7 . .
C17 C18 C14 119.6(3) . .
C17 C18 H18 120.2 . .
C14 C18 H18 120.2 . .
N6 C19 C20 122.9(3) . .
N6 C19 H19 118.6 . .
C20 C19 H19 118.6 . .
C19 C20 C23 119.6(3) . .
C19 C20 H20 120.2 . .
C23 C20 H20 120.2 . .
N6 C21 C22 123.1(3) . .
N6 C21 H21 118.5 . .
C22 C21 H21 118.5 . .
C21 C22 C23 119.5(3) . .
C21 C22 H22 120.2 . .
C23 C22 H22 120.2 . .
C20 C23 C22 117.5(3) . .
C20 C23 C24 120.2(3) . .
C22 C23 C24 122.1(3) . .
N9 C24 C25 104.8(3) . .
N9 C24 C23 120.6(3) . .
C25 C24 C23 134.5(3) . .
N8 C25 C24 109.7(3) . .
N8 C25 C26 119.3(3) . .
C24 C25 C26 130.8(3) . .
C30 C26 C27 118.9(3) . .
C30 C26 C25 117.9(3) . .
C27 C26 C25 123.1(3) . .
C28 C27 C26 119.5(3) . .
C28 C27 H27 120.2 . .
C26 C27 H27 120.2 . .
N7 C28 C27 120.2(4) . .
N7 C28 H28 119.9 . .
C27 C28 H28 119.9 . .
N7 C29 C30 120.5(4) . .
N7 C29 H29 119.8 . .
C30 C29 H29 119.8 . .
C29 C30 C26 118.7(4) . .
C29 C30 H30 120.6 . .
C26 C30 H30 120.6 . .
N8 C31 N9 111.2(3) . .
N8 C31 C32 123.6(3) . .
N9 C31 C32 125.2(3) . .
C36 C32 C33 119.1(3) . .
C36 C32 C31 122.9(3) . .
C33 C32 C31 118.0(3) . .
C34 C33 C32 118.9(4) . .
C34 C33 H33 120.5 . .
C32 C33 H33 120.5 . .
N10 C34 C33 119.9(4) . .
N10 C34 H34 120.0 . .
C33 C34 H34 120.0 . .
N10 C35 C36 120.0(4) . .
N10 C35 H35 120.0 . .
C36 C35 H35 120.0 . .
C35 C36 C32 119.4(3) . .
C35 C36 H36 120.3 . .
C32 C36 H36 120.3 . .
C1 N1 C3 116.3(3) . .
C1 N1 Cu1 119.2(2) . .
C3 N1 Cu1 121.5(2) . .
C10 N2 C11 116.1(3) . .
C10 N2 Cu1 129.4(2) . 2_755
C11 N2 Cu1 114.1(2) . 2_755
C13 N3 C7 105.8(3) . .
C13 N4 C6 108.3(2) . .
C13 N4 H4A 125.9 . .
C6 N4 H4A 125.9 . .
C17 N5 C16 122.0(3) . .
C17 N5 H5 119.0 . .
C16 N5 H5 119.0 . .
C21 N6 C19 117.2(3) . .
C21 N6 Cu1 122.2(2) . .
C19 N6 Cu1 113.1(2) . .
C28 N7 C29 122.1(3) . .
C28 N7 H7 119.0 . .
C29 N7 H7 119.0 . .
C31 N8 C25 105.9(3) . .
C31 N9 C24 108.3(3) . .
C31 N9 H9A 125.9 . .
C24 N9 H9A 125.9 . .
C35 N10 C34 122.6(3) . .
C35 N10 H10A 118.7 . .
C34 N10 H10A 118.7 . .
Mo1 O1 Cu1 131.47(12) . .
Mo1 O4 Mo3 150.96(12) . .
Mo1 O5 Mo4 118.81(10) . .
Mo5 O6 Mo1 118.60(11) . .
Mo2 O7 Mo1 151.83(12) . .
Mo2 O8 Mo6 118.08(10) . .
Mo7 O9 Mo2 118.88(11) . .
Mo3 O10 Mo8 117.70(10) . .
Mo9 O11 Mo3 121.15(10) . .
Mo3 O12 Mo2 153.60(12) . .
Mo4 O14 Mo5 119.65(11) . .
Mo5 O16 Mo6 151.41(13) . .
Mo6 O17 Mo7 119.70(10) . .
Mo7 O19 Mo8 153.34(12) . .
Mo8 O21 Mo9 119.77(11) . .
Ge1 O23 Mo3 123.82(10) . .
Ge1 O23 Mo8 122.24(10) . .
Mo3 O23 Mo8 94.67(7) . .
Ge1 O23 Mo9 121.10(10) . .
Mo3 O23 Mo9 93.71(7) . .
Mo8 O23 Mo9 93.54(7) . .
Ge1 O24 Mo1 122.94(10) . .
Ge1 O24 Mo5 121.18(10) . .
Mo1 O24 Mo5 94.23(7) . .
Ge1 O24 Mo4 122.34(10) . .
Mo1 O24 Mo4 95.06(7) . .
Mo5 O24 Mo4 93.58(7) . .
Ge1 O25 Mo6 122.29(10) . .
Ge1 O25 Mo2 122.02(10) . .
Mo6 O25 Mo2 95.83(8) . .
Ge1 O25 Mo7 121.87(10) . .
Mo6 O25 Mo7 93.69(7) . .
Mo2 O25 Mo7 93.75(7) . .
Mo9 O26 Mo4 152.34(12) . .
Mo4 O28 Mo10 152.88(12) . .
Mo11 O29 Mo5 154.15(12) . .
Mo6 O30 Mo11 151.93(12) . .
Mo10 O31 Mo9 152.88(13) . .
Ge1 O32 Mo11 123.35(11) . .
Ge1 O32 Mo10 122.68(10) . .
Mo11 O32 Mo10 93.11(7) . .
Ge1 O32 Mo12 122.23(10) . .
Mo11 O32 Mo12 94.05(7) . .
Mo10 O32 Mo12 93.32(7) . .
Mo12 O33 Mo7 151.61(12) . .
Mo8 O34 Mo12 153.15(13) . .
Mo11 O36 Mo10 119.37(11) . .
Mo12 O38 Mo11 119.84(11) . .
Mo10 O40 Mo12 120.65(11) . .

loop_
_geom_bond_atom_site_label_1
_geom_bond_atom_site_label_2
_geom_bond_distance
_geom_bond_site_symmetry_2
Cu1 N2 1.996(3) 2_745
Cu1 N1 2.036(3) .
Cu1 N6 2.039(3) .
Cu1 O1 2.297(2) .
Ge1 O32 1.727(2) .
Ge1 O23 1.7288(19) .
Ge1 O25 1.7354(19) .
Ge1 O24 1.737(2) .
Mo1 O1 1.701(2) .
Mo1 O4 1.805(2) .
Mo1 O5 1.862(2) .
Mo1 O7 2.011(2) .
Mo1 O6 2.046(2) .
Mo1 O24 2.267(2) .
Mo2 O2 1.688(2) .
Mo2 O7 1.824(2) .
Mo2 O8 1.865(2) .
Mo2 O12 2.015(2) .
Mo2 O9 2.032(2) .
Mo2 O25 2.281(2) .
Mo3 O3 1.677(2) .
Mo3 O12 1.836(2) .
Mo3 O10 1.853(2) .
Mo3 O11 1.989(2) .
Mo3 O4 2.067(2) .
Mo3 O23 2.277(2) .
Mo4 O13 1.683(2) .
Mo4 O28 1.815(2) .
Mo4 O14 1.830(2) .
Mo4 O26 2.034(2) .
Mo4 O5 2.061(2) .
Mo4 O24 2.3123(19) .
Mo5 O15 1.681(2) .
Mo5 O16 1.827(2) .
Mo5 O6 1.835(2) .
Mo5 O29 2.019(2) .
Mo5 O14 2.048(2) .
Mo5 O24 2.290(2) .
Mo6 O27 1.687(2) .
Mo6 O30 1.793(2) .
Mo6 O17 1.849(2) .
Mo6 O16 2.027(2) .
Mo6 O8 2.079(2) .
Mo6 O25 2.279(2) .
Mo7 O18 1.682(2) .
Mo7 O19 1.811(2) .
Mo7 O9 1.856(2) .
Mo7 O17 2.020(2) .
Mo7 O33 2.046(2) .
Mo7 O25 2.308(2) .
Mo8 O20 1.684(2) .
Mo8 O34 1.820(2) .
Mo8 O21 1.825(2) .
Mo8 O19 2.050(2) .
Mo8 O10 2.072(2) .
Mo8 O23 2.294(2) .
Mo9 O22 1.680(2) .
Mo9 O26 1.813(2) .
Mo9 O11 1.861(2) .
Mo9 O31 1.995(2) .
Mo9 O21 2.058(2) .
Mo9 O23 2.3193(19) .
Mo10 O35 1.679(2) .
Mo10 O40 1.826(2) .
Mo10 O31 1.827(2) .
Mo10 O36 2.043(2) .
Mo10 O28 2.048(2) .
Mo10 O32 2.308(2) .
Mo11 O37 1.686(2) .
Mo11 O36 1.822(2) .
Mo11 O29 1.824(2) .
Mo11 O38 2.022(2) .
Mo11 O30 2.076(2) .
Mo11 O32 2.289(2) .
Mo12 O39 1.690(2) .
Mo12 O33 1.822(2) .
Mo12 O38 1.864(2) .
Mo12 O34 2.000(2) .
Mo12 O40 2.037(2) .
Mo12 O32 2.308(2) .
C1 N1 1.347(4) .
C1 C2 1.378(5) .
C1 H1 0.9300 .
C2 C5 1.400(4) .
C2 H2 0.9300 .
C3 N1 1.350(4) .
C3 C4 1.385(5) .
C3 H3 0.9300 .
C4 C5 1.384(4) .
C4 H4 0.9300 .
C5 C6 1.466(4) .
C6 N4 1.369(4) .
C6 C7 1.401(4) .
C7 N3 1.366(4) .
C7 C8 1.477(4) .
C8 C9 1.383(4) .
C8 C12 1.391(4) .
C9 C10 1.387(4) .
C9 H9 0.9300 .
C10 N2 1.339(4) .
C10 H10 0.9300 .
C11 N2 1.341(4) .
C11 C12 1.371(4) .
C11 H11 0.9300 .
C12 H12 0.9300 .
C13 N3 1.324(4) .
C13 N4 1.358(4) .
C13 C14 1.455(4) .
C14 C18 1.401(4) .
C14 C15 1.404(4) .
C15 C16 1.370(4) .
C15 H15 0.9300 .
C16 N5 1.350(4) .
C16 H16 0.9300 .
C17 N5 1.339(4) .
C17 C18 1.367(5) .
C17 H17 0.9300 .
C18 H18 0.9300 .
C19 N6 1.347(4) .
C19 C20 1.381(4) .
C19 H19 0.9300 .
C20 C23 1.381(4) .
C20 H20 0.9300 .
C21 N6 1.347(4) .
C21 C22 1.369(5) .
C21 H21 0.9300 .
C22 C23 1.400(4) .
C22 H22 0.9300 .
C23 C24 1.469(4) .
C24 N9 1.364(4) .
C24 C25 1.397(5) .
C25 N8 1.371(4) .
C25 C26 1.461(5) .
C26 C30 1.399(5) .
C26 C27 1.402(5) .
C27 C28 1.364(5) .
C27 H27 0.9300 .
C28 N7 1.341(5) .
C28 H28 0.9300 .
C29 N7 1.341(5) .
C29 C30 1.377(5) .
C29 H29 0.9300 .
C30 H30 0.9300 .
C31 N8 1.319(4) .
C31 N9 1.356(4) .
C31 C32 1.457(5) .
C32 C36 1.384(5) .
C32 C33 1.401(5) .
C33 C34 1.372(5) .
C33 H33 0.9300 .
C34 N10 1.343(5) .
C34 H34 0.9300 .
C35 N10 1.326(5) .
C35 C36 1.378(5) .
C35 H35 0.9300 .
C36 H36 0.9300 .
N2 Cu1 1.996(3) 2_755
N4 H4A 0.8600 .
N5 H5 0.8600 .
N7 H7 0.8600 .
N9 H9A 0.8600 .
N10 H10A 0.8600 .

loop_
_geom_hbond_atom_site_label_D
_geom_hbond_atom_site_label_H
_geom_hbond_atom_site_label_A
_geom_hbond_distance_DH
_geom_hbond_distance_HA
_geom_hbond_distance_DA
_geom_hbond_angle_DHA
_geom_hbond_site_symmetry_A
N4 H4A O5 0.86 1.93 2.788(3) 171.4 3_755
N9 H9A O10 0.86 2.10 2.887(3) 152.7 3_755
N5 H5 O8 0.86 1.86 2.710(3) 169.2 4_565
N7 H7 O1W 0.86 1.81 2.654(4) 168.4 .
N10 H10A O39 0.86 2.24 2.836(4) 126.4 4_655

loop_
_geom_torsion_atom_site_label_1
_geom_torsion_atom_site_label_2
_geom_torsion_atom_site_label_3
_geom_torsion_atom_site_label_4
_geom_torsion
_geom_torsion_site_symmetry_1
_geom_torsion_site_symmetry_2
_geom_torsion_site_symmetry_3
_geom_torsion_site_symmetry_4
N1 C1 C2 C5 -0.6(5) . . . .
N1 C3 C4 C5 -0.6(5) . . . .
C3 C4 C5 C2 -5.2(5) . . . .
C3 C4 C5 C6 172.3(3) . . . .
C1 C2 C5 C4 5.8(5) . . . .
C1 C2 C5 C6 -171.7(3) . . . .
C4 C5 C6 N4 150.9(3) . . . .
C2 C5 C6 N4 -31.7(4) . . . .
C4 C5 C6 C7 -36.5(5) . . . .
C2 C5 C6 C7 140.9(4) . . . .
N4 C6 C7 N3 -0.2(3) . . . .
C5 C6 C7 N3 -173.7(3) . . . .
N4 C6 C7 C8 179.1(3) . . . .
C5 C6 C7 C8 5.6(6) . . . .
N3 C7 C8 C9 154.4(3) . . . .
C6 C7 C8 C9 -24.9(6) . . . .
N3 C7 C8 C12 -24.0(4) . . . .
C6 C7 C8 C12 156.7(3) . . . .
C12 C8 C9 C10 -1.7(5) . . . .
C7 C8 C9 C10 179.9(3) . . . .
C8 C9 C10 N2 0.4(5) . . . .
N2 C11 C12 C8 -2.1(6) . . . .
C9 C8 C12 C11 2.5(5) . . . .
C7 C8 C12 C11 -178.9(3) . . . .
N3 C13 C14 C18 178.8(3) . . . .
N4 C13 C14 C18 -0.9(5) . . . .
N3 C13 C14 C15 -0.7(5) . . . .
N4 C13 C14 C15 179.5(3) . . . .
C18 C14 C15 C16 0.5(5) . . . .
C13 C14 C15 C16 -179.9(3) . . . .
C14 C15 C16 N5 0.4(5) . . . .
N5 C17 C18 C14 0.8(5) . . . .
C15 C14 C18 C17 -1.1(5) . . . .
C13 C14 C18 C17 179.4(3) . . . .
N6 C19 C20 C23 -1.5(5) . . . .
N6 C21 C22 C23 -0.6(5) . . . .
C19 C20 C23 C22 -2.3(5) . . . .
C19 C20 C23 C24 174.5(3) . . . .
C21 C22 C23 C20 3.3(5) . . . .
C21 C22 C23 C24 -173.4(3) . . . .
C20 C23 C24 N9 -36.3(5) . . . .
C22 C23 C24 N9 140.3(3) . . . .
C20 C23 C24 C25 148.1(4) . . . .
C22 C23 C24 C25 -35.2(6) . . . .
N9 C24 C25 N8 -1.7(4) . . . .
C23 C24 C25 N8 174.3(4) . . . .
N9 C24 C25 C26 172.4(3) . . . .
C23 C24 C25 C26 -11.6(7) . . . .
N8 C25 C26 C30 -21.4(5) . . . .
C24 C25 C26 C30 165.0(4) . . . .
N8 C25 C26 C27 156.6(3) . . . .
C24 C25 C26 C27 -17.0(6) . . . .
C30 C26 C27 C28 -2.2(5) . . . .
C25 C26 C27 C28 179.8(3) . . . .
C26 C27 C28 N7 0.7(6) . . . .
N7 C29 C30 C26 -0.9(7) . . . .
C27 C26 C30 C29 2.2(6) . . . .
C25 C26 C30 C29 -179.7(4) . . . .
N8 C31 C32 C36 -169.5(4) . . . .
N9 C31 C32 C36 9.1(6) . . . .
N8 C31 C32 C33 8.0(6) . . . .
N9 C31 C32 C33 -173.4(4) . . . .
C36 C32 C33 C34 3.1(6) . . . .
C31 C32 C33 C34 -174.5(4) . . . .
C32 C33 C34 N10 -1.1(6) . . . .
N10 C35 C36 C32 0.3(6) . . . .
C33 C32 C36 C35 -2.7(6) . . . .
C31 C32 C36 C35 174.8(4) . . . .
C2 C1 N1 C3 -5.2(5) . . . .
C2 C1 N1 Cu1 155.6(3) . . . .
C4 C3 N1 C1 5.8(5) . . . .
C4 C3 N1 Cu1 -154.5(3) . . . .
N2 Cu1 N1 C1 -128.4(2) 2_745 . . .
N6 Cu1 N1 C1 75.4(3) . . . .
O1 Cu1 N1 C1 -24.8(3) . . . .
N2 Cu1 N1 C3 31.3(3) 2_745 . . .
N6 Cu1 N1 C3 -124.8(3) . . . .
O1 Cu1 N1 C3 134.9(3) . . . .
C9 C10 N2 C11 0.2(5) . . . .
C9 C10 N2 Cu1 173.2(3) . . . 2_755
C12 C11 N2 C10 0.6(5) . . . .
C12 C11 N2 Cu1 -173.4(3) . . . 2_755
N4 C13 N3 C7 -0.5(4) . . . .
C14 C13 N3 C7 179.8(3) . . . .
C6 C7 N3 C13 0.4(4) . . . .
C8 C7 N3 C13 -179.0(3) . . . .
N3 C13 N4 C6 0.3(4) . . . .
C14 C13 N4 C6 -179.9(3) . . . .
C7 C6 N4 C13 0.0(3) . . . .
C5 C6 N4 C13 174.5(3) . . . .
C18 C17 N5 C16 0.1(5) . . . .
C15 C16 N5 C17 -0.7(5) . . . .
C22 C21 N6 C19 -3.1(5) . . . .
C22 C21 N6 Cu1 144.6(3) . . . .
C20 C19 N6 C21 4.1(5) . . . .
C20 C19 N6 Cu1 -146.4(3) . . . .
N2 Cu1 N6 C21 39.1(3) 2_745 . . .
N1 Cu1 N6 C21 -162.5(3) . . . .
O1 Cu1 N6 C21 -70.5(3) . . . .
N2 Cu1 N6 C19 -172.0(2) 2_745 . . .
N1 Cu1 N6 C19 -13.6(3) . . . .
O1 Cu1 N6 C19 78.3(2) . . . .
C27 C28 N7 C29 0.7(6) . . . .
C30 C29 N7 C28 -0.6(7) . . . .
N9 C31 N8 C25 -0.4(4) . . . .
C32 C31 N8 C25 178.4(3) . . . .
C24 C25 N8 C31 1.3(4) . . . .
C26 C25 N8 C31 -173.6(3) . . . .
N8 C31 N9 C24 -0.7(4) . . . .
C32 C31 N9 C24 -179.5(3) . . . .
C25 C24 N9 C31 1.4(4) . . . .
C23 C24 N9 C31 -175.3(3) . . . .
C36 C35 N10 C34 1.8(6) . . . .
C33 C34 N10 C35 -1.4(6) . . . .
O4 Mo1 O1 Cu1 100.56(16) . . . .
O5 Mo1 O1 Cu1 -157.51(15) . . . .
O7 Mo1 O1 Cu1 12.13(17) . . . .
O6 Mo1 O1 Cu1 -69.82(16) . . . .
O24 Mo1 O1 Cu1 -86.3(4) . . . .
N2 Cu1 O1 Mo1 30.81(18) 2_745 . . .
N1 Cu1 O1 Mo1 -94.74(17) . . . .
N6 Cu1 O1 Mo1 150.70(16) . . . .
O1 Mo1 O4 Mo3 -132.4(2) . . . .
O5 Mo1 O4 Mo3 124.6(2) . . . .
O7 Mo1 O4 Mo3 -32.8(3) . . . .
O6 Mo1 O4 Mo3 19.4(5) . . . .
O24 Mo1 O4 Mo3 49.5(3) . . . .
O3 Mo3 O4 Mo1 137.6(3) . . . .
O12 Mo3 O4 Mo1 34.2(3) . . . .
O10 Mo3 O4 Mo1 -60.7(4) . . . .
O11 Mo3 O4 Mo1 -126.9(3) . . . .
O23 Mo3 O4 Mo1 -54.2(3) . . . .
O1 Mo1 O5 Mo4 165.18(12) . . . .
O4 Mo1 O5 Mo4 -87.61(12) . . . .
O7 Mo1 O5 Mo4 12.3(3) . . . .
O6 Mo1 O5 Mo4 72.47(12) . . . .
O24 Mo1 O5 Mo4 0.38(10) . . . .
O13 Mo4 O5 Mo1 -177.47(13) . . . .
O28 Mo4 O5 Mo1 33.0(3) . . . .
O14 Mo4 O5 Mo1 -75.29(12) . . . .
O26 Mo4 O5 Mo1 83.39(12) . . . .
O24 Mo4 O5 Mo1 -0.39(10) . . . .
O15 Mo5 O6 Mo1 169.47(12) . . . .
O16 Mo5 O6 Mo1 -83.97(13) . . . .
O29 Mo5 O6 Mo1 16.0(3) . . . .
O14 Mo5 O6 Mo1 74.43(12) . . . .
O24 Mo5 O6 Mo1 2.56(10) . . . .
O1 Mo1 O6 Mo5 -178.04(13) . . . .
O4 Mo1 O6 Mo5 29.2(3) . . . .
O5 Mo1 O6 Mo5 -78.09(12) . . . .
O7 Mo1 O6 Mo5 82.03(12) . . . .
O24 Mo1 O6 Mo5 -2.63(10) . . . .
O2 Mo2 O7 Mo1 -124.3(3) . . . .
O8 Mo2 O7 Mo1 133.0(3) . . . .
O12 Mo2 O7 Mo1 -24.9(3) . . . .
O9 Mo2 O7 Mo1 29.3(4) . . . .
O25 Mo2 O7 Mo1 58.5(3) . . . .
O1 Mo1 O7 Mo2 131.9(3) . . . .
O4 Mo1 O7 Mo2 27.3(3) . . . .
O5 Mo1 O7 Mo2 -75.2(4) . . . .
O6 Mo1 O7 Mo2 -136.4(3) . . . .
O24 Mo1 O7 Mo2 -63.6(3) . . . .
O2 Mo2 O8 Mo6 169.47(12) . . . .
O7 Mo2 O8 Mo6 -84.51(12) . . . .
O12 Mo2 O8 Mo6 12.4(3) . . . .
O9 Mo2 O8 Mo6 73.82(12) . . . .
O25 Mo2 O8 Mo6 1.32(10) . . . .
O27 Mo6 O8 Mo2 -176.91(13) . . . .
O30 Mo6 O8 Mo2 31.2(3) . . . .
O17 Mo6 O8 Mo2 -76.85(12) . . . .
O16 Mo6 O8 Mo2 83.15(12) . . . .
O25 Mo6 O8 Mo2 -1.35(10) . . . .
O18 Mo7 O9 Mo2 169.04(12) . . . .
O19 Mo7 O9 Mo2 -84.75(13) . . . .
O17 Mo7 O9 Mo2 72.33(12) . . . .
O33 Mo7 O9 Mo2 10.4(3) . . . .
O25 Mo7 O9 Mo2 1.08(10) . . . .
O2 Mo2 O9 Mo7 -176.01(13) . . . .
O7 Mo2 O9 Mo7 29.7(3) . . . .
O8 Mo2 O9 Mo7 -76.01(13) . . . .
O12 Mo2 O9 Mo7 84.38(12) . . . .
O25 Mo2 O9 Mo7 -1.10(10) . . . .
O3 Mo3 O10 Mo8 166.92(12) . . . .
O12 Mo3 O10 Mo8 -86.88(12) . . . .
O11 Mo3 O10 Mo8 70.09(11) . . . .
O4 Mo3 O10 Mo8 5.2(3) . . . .
O23 Mo3 O10 Mo8 -1.34(10) . . . .
O20 Mo8 O10 Mo3 -177.65(13) . . . .
O34 Mo8 O10 Mo3 36.3(3) . . . .
O21 Mo8 O10 Mo3 -74.25(12) . . . .
O19 Mo8 O10 Mo3 85.34(12) . . . .
O23 Mo8 O10 Mo3 1.36(10) . . . .
O22 Mo9 O11 Mo3 168.36(13) . . . .
O26 Mo9 O11 Mo3 -85.51(13) . . . .
O31 Mo9 O11 Mo3 11.7(3) . . . .
O21 Mo9 O11 Mo3 71.73(12) . . . .
O23 Mo9 O11 Mo3 0.52(10) . . . .
O3 Mo3 O11 Mo9 -175.75(13) . . . .
O12 Mo3 O11 Mo9 34.0(3) . . . .
O10 Mo3 O11 Mo9 -75.76(13) . . . .
O4 Mo3 O11 Mo9 85.49(13) . . . .
O23 Mo3 O11 Mo9 -0.53(11) . . . .
O3 Mo3 O12 Mo2 -129.4(3) . . . .
O10 Mo3 O12 Mo2 128.1(3) . . . .
O11 Mo3 O12 Mo2 20.0(4) . . . .
O4 Mo3 O12 Mo2 -31.2(3) . . . .
O23 Mo3 O12 Mo2 52.7(3) . . . .
O2 Mo2 O12 Mo3 133.5(3) . . . .
O7 Mo2 O12 Mo3 30.0(3) . . . .
O8 Mo2 O12 Mo3 -69.4(4) . . . .
O9 Mo2 O12 Mo3 -131.9(3) . . . .
O25 Mo2 O12 Mo3 -58.7(3) . . . .
O13 Mo4 O14 Mo5 167.72(13) . . . .
O28 Mo4 O14 Mo5 -84.54(13) . . . .
O26 Mo4 O14 Mo5 12.9(3) . . . .
O5 Mo4 O14 Mo5 72.76(12) . . . .
O24 Mo4 O14 Mo5 1.98(11) . . . .
O15 Mo5 O14 Mo4 -178.77(14) . . . .
O16 Mo5 O14 Mo4 30.7(3) . . . .
O6 Mo5 O14 Mo4 -77.31(13) . . . .
O29 Mo5 O14 Mo4 82.82(13) . . . .
O24 Mo5 O14 Mo4 -2.04(11) . . . .
O15 Mo5 O16 Mo6 -123.9(3) . . . .
O6 Mo5 O16 Mo6 131.4(2) . . . .
O29 Mo5 O16 Mo6 -25.7(2) . . . .
O14 Mo5 O16 Mo6 25.7(4) . . . .
O24 Mo5 O16 Mo6 56.7(3) . . . .
O27 Mo6 O16 Mo5 132.5(3) . . . .
O30 Mo6 O16 Mo5 27.6(3) . . . .
O17 Mo6 O16 Mo5 -78.2(4) . . . .
O8 Mo6 O16 Mo5 -135.1(3) . . . .
O25 Mo6 O16 Mo5 -62.9(2) . . . .
O27 Mo6 O17 Mo7 167.74(14) . . . .
O30 Mo6 O17 Mo7 -84.38(13) . . . .
O16 Mo6 O17 Mo7 18.4(3) . . . .
O8 Mo6 O17 Mo7 74.29(13) . . . .
O25 Mo6 O17 Mo7 2.76(11) . . . .
O18 Mo7 O17 Mo6 -178.41(14) . . . .
O19 Mo7 O17 Mo6 29.3(3) . . . .
O9 Mo7 O17 Mo6 -77.41(13) . . . .
O33 Mo7 O17 Mo6 82.11(13) . . . .
O25 Mo7 O17 Mo6 -2.78(11) . . . .
O18 Mo7 O19 Mo8 -125.7(3) . . . .
O9 Mo7 O19 Mo8 130.6(3) . . . .
O17 Mo7 O19 Mo8 25.9(4) . . . .
O33 Mo7 O19 Mo8 -26.4(3) . . . .
O25 Mo7 O19 Mo8 56.1(3) . . . .
O20 Mo8 O19 Mo7 130.5(3) . . . .
O34 Mo8 O19 Mo7 26.9(3) . . . .
O21 Mo8 O19 Mo7 -76.0(4) . . . .
O10 Mo8 O19 Mo7 -135.8(3) . . . .
O23 Mo8 O19 Mo7 -63.0(3) . . . .
O20 Mo8 O21 Mo9 169.84(13) . . . .
O34 Mo8 O21 Mo9 -82.65(13) . . . .
O19 Mo8 O21 Mo9 16.9(3) . . . .
O10 Mo8 O21 Mo9 75.39(12) . . . .
O23 Mo8 O21 Mo9 3.67(11) . . . .
O22 Mo9 O21 Mo8 -177.98(13) . . . .
O26 Mo9 O21 Mo8 24.0(3) . . . .
O11 Mo9 O21 Mo8 -77.15(13) . . . .
O31 Mo9 O21 Mo8 81.54(13) . . . .
O23 Mo9 O21 Mo8 -3.72(11) . . . .
O32 Ge1 O23 Mo3 174.60(11) . . . .
O25 Ge1 O23 Mo3 54.24(14) . . . .
O24 Ge1 O23 Mo3 -65.01(13) . . . .
O32 Ge1 O23 Mo8 52.03(14) . . . .
O25 Ge1 O23 Mo8 -68.33(13) . . . .
O24 Ge1 O23 Mo8 172.42(10) . . . .
O32 Ge1 O23 Mo9 -65.72(13) . . . .
O25 Ge1 O23 Mo9 173.92(10) . . . .
O24 Ge1 O23 Mo9 54.66(13) . . . .
O3 Mo3 O23 Ge1 155.2(4) . . . .
O12 Mo3 O23 Ge1 -34.33(13) . . . .
O10 Mo3 O23 Ge1 -133.27(14) . . . .
O11 Mo3 O23 Ge1 132.16(14) . . . .
O4 Mo3 O23 Ge1 49.05(12) . . . .
O3 Mo3 O23 Mo8 -70.4(5) . . . .
O12 Mo3 O23 Mo8 100.01(8) . . . .
O10 Mo3 O23 Mo8 1.07(8) . . . .
O11 Mo3 O23 Mo8 -93.50(9) . . . .
O4 Mo3 O23 Mo8 -176.61(8) . . . .
O3 Mo3 O23 Mo9 23.4(5) . . . .
O12 Mo3 O23 Mo9 -166.13(8) . . . .
O10 Mo3 O23 Mo9 94.93(9) . . . .
O11 Mo3 O23 Mo9 0.36(7) . . . .
O4 Mo3 O23 Mo9 -82.75(8) . . . .
O20 Mo8 O23 Ge1 138.6(4) . . . .
O34 Mo8 O23 Ge1 -32.61(13) . . . .
O21 Mo8 O23 Ge1 -133.44(14) . . . .
O19 Mo8 O23 Ge1 51.93(12) . . . .
O10 Mo8 O23 Ge1 134.39(14) . . . .
O20 Mo8 O23 Mo3 3.3(4) . . . .
O34 Mo8 O23 Mo3 -167.99(9) . . . .
O21 Mo8 O23 Mo3 91.19(9) . . . .
O19 Mo8 O23 Mo3 -83.44(8) . . . .
O10 Mo8 O23 Mo3 -0.98(7) . . . .
O20 Mo8 O23 Mo9 -90.8(4) . . . .
O34 Mo8 O23 Mo9 97.99(9) . . . .
O21 Mo8 O23 Mo9 -2.84(8) . . . .
O19 Mo8 O23 Mo9 -177.47(8) . . . .
O10 Mo8 O23 Mo9 -95.00(8) . . . .
O22 Mo9 O23 Ge1 160.0(4) . . . .
O26 Mo9 O23 Ge1 -35.54(13) . . . .
O11 Mo9 O23 Ge1 -134.05(14) . . . .
O31 Mo9 O23 Ge1 50.61(12) . . . .
O21 Mo9 O23 Ge1 133.99(14) . . . .
O22 Mo9 O23 Mo3 -66.3(4) . . . .
O26 Mo9 O23 Mo3 98.13(9) . . . .
O11 Mo9 O23 Mo3 -0.39(8) . . . .
O31 Mo9 O23 Mo3 -175.73(9) . . . .
O21 Mo9 O23 Mo3 -92.34(9) . . . .
O22 Mo9 O23 Mo8 28.6(5) . . . .
O26 Mo9 O23 Mo8 -166.95(9) . . . .
O11 Mo9 O23 Mo8 94.53(9) . . . .
O31 Mo9 O23 Mo8 -80.81(8) . . . .
O21 Mo9 O23 Mo8 2.58(7) . . . .
O32 Ge1 O24 Mo1 174.25(10) . . . .
O23 Ge1 O24 Mo1 53.84(13) . . . .
O25 Ge1 O24 Mo1 -65.49(13) . . . .
O32 Ge1 O24 Mo5 -66.08(13) . . . .
O23 Ge1 O24 Mo5 173.51(10) . . . .
O25 Ge1 O24 Mo5 54.18(13) . . . .
O32 Ge1 O24 Mo4 51.93(13) . . . .
O23 Ge1 O24 Mo4 -68.48(13) . . . .
O25 Ge1 O24 Mo4 172.19(10) . . . .
O1 Mo1 O24 Ge1 151.0(3) . . . .
O4 Mo1 O24 Ge1 -35.62(13) . . . .
O5 Mo1 O24 Ge1 -134.51(13) . . . .
O7 Mo1 O24 Ge1 50.13(12) . . . .
O6 Mo1 O24 Ge1 133.66(13) . . . .
O1 Mo1 O24 Mo5 19.2(4) . . . .
O4 Mo1 O24 Mo5 -167.43(8) . . . .
O5 Mo1 O24 Mo5 93.68(9) . . . .
O7 Mo1 O24 Mo5 -81.67(8) . . . .
O6 Mo1 O24 Mo5 1.85(7) . . . .
O1 Mo1 O24 Mo4 -74.8(3) . . . .
O4 Mo1 O24 Mo4 98.59(9) . . . .
O5 Mo1 O24 Mo4 -0.30(8) . . . .
O7 Mo1 O24 Mo4 -175.66(9) . . . .
O6 Mo1 O24 Mo4 -92.13(8) . . . .
O15 Mo5 O24 Ge1 147.5(4) . . . .
O16 Mo5 O24 Ge1 -35.04(13) . . . .
O6 Mo5 O24 Ge1 -135.05(14) . . . .
O29 Mo5 O24 Ge1 50.24(12) . . . .
O14 Mo5 O24 Ge1 133.04(14) . . . .
O15 Mo5 O24 Mo1 -79.5(5) . . . .
O16 Mo5 O24 Mo1 97.97(9) . . . .
O6 Mo5 O24 Mo1 -2.04(8) . . . .
O29 Mo5 O24 Mo1 -176.75(8) . . . .
O14 Mo5 O24 Mo1 -93.95(9) . . . .
O15 Mo5 O24 Mo4 15.9(5) . . . .
O16 Mo5 O24 Mo4 -166.68(9) . . . .
O6 Mo5 O24 Mo4 93.32(9) . . . .
O29 Mo5 O24 Mo4 -81.40(8) . . . .
O14 Mo5 O24 Mo4 1.40(7) . . . .
O13 Mo4 O24 Ge1 146.9(4) . . . .
O28 Mo4 O24 Ge1 -32.36(13) . . . .
O14 Mo4 O24 Ge1 -132.36(14) . . . .
O26 Mo4 O24 Ge1 52.17(12) . . . .
O5 Mo4 O24 Ge1 134.89(13) . . . .
O13 Mo4 O24 Mo1 12.3(4) . . . .
O28 Mo4 O24 Mo1 -166.96(9) . . . .
O14 Mo4 O24 Mo1 93.03(9) . . . .
O26 Mo4 O24 Mo1 -82.43(8) . . . .
O5 Mo4 O24 Mo1 0.28(7) . . . .
O13 Mo4 O24 Mo5 -82.3(4) . . . .
O28 Mo4 O24 Mo5 98.46(9) . . . .
O14 Mo4 O24 Mo5 -1.54(8) . . . .
O26 Mo4 O24 Mo5 -177.01(9) . . . .
O5 Mo4 O24 Mo5 -94.30(8) . . . .
O32 Ge1 O25 Mo6 52.03(14) . . . .
O23 Ge1 O25 Mo6 172.56(11) . . . .
O24 Ge1 O25 Mo6 -68.37(13) . . . .
O32 Ge1 O25 Mo2 174.50(10) . . . .
O23 Ge1 O25 Mo2 -64.97(13) . . . .
O24 Ge1 O25 Mo2 54.10(14) . . . .
O32 Ge1 O25 Mo7 -66.82(13) . . . .
O23 Ge1 O25 Mo7 53.70(14) . . . .
O24 Ge1 O25 Mo7 172.77(10) . . . .
O27 Mo6 O25 Ge1 152.0(3) . . . .
O30 Mo6 O25 Ge1 -33.32(13) . . . .
O17 Mo6 O25 Ge1 -133.91(14) . . . .
O16 Mo6 O25 Ge1 52.48(12) . . . .
O8 Mo6 O25 Ge1 135.01(14) . . . .
O27 Mo6 O25 Mo2 17.9(4) . . . .
O30 Mo6 O25 Mo2 -167.35(9) . . . .
O17 Mo6 O25 Mo2 92.06(9) . . . .
O16 Mo6 O25 Mo2 -81.55(8) . . . .
O8 Mo6 O25 Mo2 0.98(7) . . . .
O27 Mo6 O25 Mo7 -76.2(4) . . . .
O30 Mo6 O25 Mo7 98.49(9) . . . .
O17 Mo6 O25 Mo7 -2.10(8) . . . .
O16 Mo6 O25 Mo7 -175.71(9) . . . .
O8 Mo6 O25 Mo7 -93.18(8) . . . .
O2 Mo2 O25 Ge1 156.4(4) . . . .
O7 Mo2 O25 Ge1 -36.31(13) . . . .
O8 Mo2 O25 Ge1 -135.27(14) . . . .
O12 Mo2 O25 Ge1 48.92(12) . . . .
O9 Mo2 O25 Ge1 132.48(13) . . . .
O2 Mo2 O25 Mo6 -69.4(4) . . . .
O7 Mo2 O25 Mo6 97.90(9) . . . .
O8 Mo2 O25 Mo6 -1.07(8) . . . .
O12 Mo2 O25 Mo6 -176.88(8) . . . .
O9 Mo2 O25 Mo6 -93.32(8) . . . .
O2 Mo2 O25 Mo7 24.7(5) . . . .
O7 Mo2 O25 Mo7 -168.00(8) . . . .
O8 Mo2 O25 Mo7 93.03(9) . . . .
O12 Mo2 O25 Mo7 -82.78(8) . . . .
O9 Mo2 O25 Mo7 0.78(7) . . . .
O18 Mo7 O25 Ge1 154.7(4) . . . .
O19 Mo7 O25 Ge1 -33.60(13) . . . .
O9 Mo7 O25 Ge1 -132.64(14) . . . .
O17 Mo7 O25 Ge1 134.06(14) . . . .
O33 Mo7 O25 Ge1 51.04(12) . . . .
O18 Mo7 O25 Mo6 22.6(5) . . . .
O19 Mo7 O25 Mo6 -165.70(9) . . . .
O9 Mo7 O25 Mo6 95.26(9) . . . .
O17 Mo7 O25 Mo6 1.96(8) . . . .
O33 Mo7 O25 Mo6 -81.06(8) . . . .
O18 Mo7 O25 Mo2 -73.5(5) . . . .
O19 Mo7 O25 Mo2 98.21(9) . . . .
O9 Mo7 O25 Mo2 -0.84(8) . . . .
O17 Mo7 O25 Mo2 -94.14(9) . . . .
O33 Mo7 O25 Mo2 -177.16(8) . . . .
O22 Mo9 O26 Mo4 -124.5(3) . . . .
O11 Mo9 O26 Mo4 131.9(3) . . . .
O31 Mo9 O26 Mo4 -23.8(3) . . . .
O21 Mo9 O26 Mo4 33.0(4) . . . .
O23 Mo9 O26 Mo4 59.1(3) . . . .
O13 Mo4 O26 Mo9 129.2(3) . . . .
O28 Mo4 O26 Mo9 24.9(3) . . . .
O14 Mo4 O26 Mo9 -75.7(4) . . . .
O5 Mo4 O26 Mo9 -137.0(3) . . . .
O24 Mo4 O26 Mo9 -65.0(3) . . . .
O13 Mo4 O28 Mo10 -126.5(3) . . . .
O14 Mo4 O28 Mo10 127.9(3) . . . .
O26 Mo4 O28 Mo10 -27.7(3) . . . .
O5 Mo4 O28 Mo10 22.0(4) . . . .
O24 Mo4 O28 Mo10 53.3(3) . . . .
O35 Mo10 O28 Mo4 132.7(3) . . . .
O40 Mo10 O28 Mo4 -71.9(4) . . . .
O31 Mo10 O28 Mo4 28.8(3) . . . .
O36 Mo10 O28 Mo4 -132.8(3) . . . .
O32 Mo10 O28 Mo4 -60.2(3) . . . .
O37 Mo11 O29 Mo5 -124.3(3) . . . .
O36 Mo11 O29 Mo5 130.9(3) . . . .
O38 Mo11 O29 Mo5 23.1(4) . . . .
O30 Mo11 O29 Mo5 -26.3(3) . . . .
O32 Mo11 O29 Mo5 55.7(3) . . . .
O15 Mo5 O29 Mo11 130.3(3) . . . .
O16 Mo5 O29 Mo11 26.8(3) . . . .
O6 Mo5 O29 Mo11 -76.0(4) . . . .
O14 Mo5 O29 Mo11 -135.6(3) . . . .
O24 Mo5 O29 Mo11 -62.9(3) . . . .
O27 Mo6 O30 Mo11 -128.4(3) . . . .
O17 Mo6 O30 Mo11 127.8(3) . . . .
O16 Mo6 O30 Mo11 -28.7(3) . . . .
O8 Mo6 O30 Mo11 22.4(5) . . . .
O25 Mo6 O30 Mo11 53.0(3) . . . .
O37 Mo11 O30 Mo6 130.5(3) . . . .
O36 Mo11 O30 Mo6 -69.6(4) . . . .
O29 Mo11 O30 Mo6 28.7(3) . . . .
O38 Mo11 O30 Mo6 -132.4(3) . . . .
O32 Mo11 O30 Mo6 -59.4(3) . . . .
O35 Mo10 O31 Mo9 -123.9(3) . . . .
O40 Mo10 O31 Mo9 130.4(3) . . . .
O36 Mo10 O31 Mo9 23.9(4) . . . .
O28 Mo10 O31 Mo9 -26.1(3) . . . .
O32 Mo10 O31 Mo9 56.1(3) . . . .
O22 Mo9 O31 Mo10 129.7(3) . . . .
O26 Mo9 O31 Mo10 26.0(3) . . . .
O11 Mo9 O31 Mo10 -73.7(4) . . . .
O21 Mo9 O31 Mo10 -134.7(3) . . . .
O23 Mo9 O31 Mo10 -62.9(3) . . . .
O23 Ge1 O32 Mo11 173.22(11) . . . .
O25 Ge1 O32 Mo11 -66.60(14) . . . .
O24 Ge1 O32 Mo11 53.41(14) . . . .
O23 Ge1 O32 Mo10 53.27(14) . . . .
O25 Ge1 O32 Mo10 173.45(11) . . . .
O24 Ge1 O32 Mo10 -66.54(13) . . . .
O23 Ge1 O32 Mo12 -65.80(13) . . . .
O25 Ge1 O32 Mo12 54.38(14) . . . .
O24 Ge1 O32 Mo12 174.39(10) . . . .
O37 Mo11 O32 Ge1 146.9(5) . . . .
O36 Mo11 O32 Ge1 -132.91(14) . . . .
O29 Mo11 O32 Ge1 -32.96(13) . . . .
O38 Mo11 O32 Ge1 133.29(14) . . . .
O30 Mo11 O32 Ge1 51.12(12) . . . .
O37 Mo11 O32 Mo10 -80.1(6) . . . .
O36 Mo11 O32 Mo10 0.17(9) . . . .
O29 Mo11 O32 Mo10 100.12(9) . . . .
O38 Mo11 O32 Mo10 -93.64(9) . . . .
O30 Mo11 O32 Mo10 -175.80(9) . . . .
O37 Mo11 O32 Mo12 13.5(6) . . . .
O36 Mo11 O32 Mo12 93.73(9) . . . .
O29 Mo11 O32 Mo12 -166.33(9) . . . .
O38 Mo11 O32 Mo12 -0.08(8) . . . .
O30 Mo11 O32 Mo12 -82.24(8) . . . .
O35 Mo10 O32 Ge1 146.5(4) . . . .
O40 Mo10 O32 Ge1 -133.71(14) . . . .
O31 Mo10 O32 Ge1 -33.44(13) . . . .
O36 Mo10 O32 Ge1 133.39(14) . . . .
O28 Mo10 O32 Ge1 51.11(12) . . . .
O35 Mo10 O32 Mo11 13.0(5) . . . .
O40 Mo10 O32 Mo11 92.75(9) . . . .
O31 Mo10 O32 Mo11 -166.98(9) . . . .
O36 Mo10 O32 Mo11 -0.16(8) . . . .
O28 Mo10 O32 Mo11 -82.43(8) . . . .
O35 Mo10 O32 Mo12 -81.2(5) . . . .
O40 Mo10 O32 Mo12 -1.49(8) . . . .
O31 Mo10 O32 Mo12 98.78(9) . . . .
O36 Mo10 O32 Mo12 -94.40(9) . . . .
O28 Mo10 O32 Mo12 -176.67(8) . . . .
O39 Mo12 O32 Ge1 156.9(4) . . . .
O33 Mo12 O32 Ge1 -35.28(13) . . . .
O38 Mo12 O32 Ge1 -134.03(14) . . . .
O34 Mo12 O32 Ge1 50.68(12) . . . .
O40 Mo12 O32 Ge1 133.88(14) . . . .
O39 Mo12 O32 Mo11 -69.0(4) . . . .
O33 Mo12 O32 Mo11 98.84(9) . . . .
O38 Mo12 O32 Mo11 0.09(8) . . . .
O34 Mo12 O32 Mo11 -175.21(9) . . . .
O40 Mo12 O32 Mo11 -92.00(9) . . . .
O39 Mo12 O32 Mo10 24.3(5) . . . .
O33 Mo12 O32 Mo10 -167.80(9) . . . .
O38 Mo12 O32 Mo10 93.45(9) . . . .
O34 Mo12 O32 Mo10 -81.85(8) . . . .
O40 Mo12 O32 Mo10 1.36(8) . . . .
O39 Mo12 O33 Mo7 -126.5(3) . . . .
O38 Mo12 O33 Mo7 130.0(3) . . . .
O34 Mo12 O33 Mo7 -26.0(3) . . . .
O40 Mo12 O33 Mo7 29.0(4) . . . .
O32 Mo12 O33 Mo7 56.2(3) . . . .
O18 Mo7 O33 Mo12 129.9(3) . . . .
O19 Mo7 O33 Mo12 26.6(3) . . . .
O9 Mo7 O33 Mo12 -71.4(4) . . . .
O17 Mo7 O33 Mo12 -134.6(3) . . . .
O25 Mo7 O33 Mo12 -62.3(3) . . . .
O20 Mo8 O34 Mo12 -122.6(3) . . . .
O21 Mo8 O34 Mo12 130.4(3) . . . .
O19 Mo8 O34 Mo12 -26.0(3) . . . .
O10 Mo8 O34 Mo12 22.4(4) . . . .
O23 Mo8 O34 Mo12 55.3(3) . . . .
O39 Mo12 O34 Mo8 130.5(3) . . . .
O33 Mo12 O34 Mo8 27.2(3) . . . .
O38 Mo12 O34 Mo8 -73.0(4) . . . .
O40 Mo12 O34 Mo8 -134.0(3) . . . .
O32 Mo12 O34 Mo8 -61.9(3) . . . .
O37 Mo11 O36 Mo10 169.87(13) . . . .
O29 Mo11 O36 Mo10 -85.09(13) . . . .
O38 Mo11 O36 Mo10 71.34(13) . . . .
O30 Mo11 O36 Mo10 10.2(3) . . . .
O32 Mo11 O36 Mo10 -0.22(11) . . . .
O35 Mo10 O36 Mo11 -176.87(14) . . . .
O40 Mo10 O36 Mo11 -74.42(14) . . . .
O31 Mo10 O36 Mo11 34.4(3) . . . .
O28 Mo10 O36 Mo11 85.04(13) . . . .
O32 Mo10 O36 Mo11 0.22(11) . . . .
O39 Mo12 O38 Mo11 167.84(13) . . . .
O33 Mo12 O38 Mo11 -86.29(13) . . . .
O34 Mo12 O38 Mo11 11.3(3) . . . .
O40 Mo12 O38 Mo11 71.24(13) . . . .
O32 Mo12 O38 Mo11 -0.11(11) . . . .
O37 Mo11 O38 Mo12 -177.56(14) . . . .
O36 Mo11 O38 Mo12 -75.32(13) . . . .
O29 Mo11 O38 Mo12 34.5(3) . . . .
O30 Mo11 O38 Mo12 84.60(13) . . . .
O32 Mo11 O38 Mo12 0.11(11) . . . .
O35 Mo10 O40 Mo12 169.04(13) . . . .
O31 Mo10 O40 Mo12 -83.60(14) . . . .
O36 Mo10 O40 Mo12 73.47(13) . . . .
O28 Mo10 O40 Mo12 13.9(3) . . . .
O32 Mo10 O40 Mo12 1.96(11) . . . .
O39 Mo12 O40 Mo10 -177.05(14) . . . .
O33 Mo12 O40 Mo10 26.9(3) . . . .
O38 Mo12 O40 Mo10 -76.35(14) . . . .
O34 Mo12 O40 Mo10 82.61(13) . . . .
O32 Mo12 O40 Mo10 -1.99(11) . . . .
